data_8102737
loop_
_publ_author_name
'Qing-Song Ye'
'Ming-Jin Xie'
'Wei-Ping Liu'
'Xi-Zhu Chen'
'Qiao-Wen Chang'
'Yao Yu'

_publ_section_title
;
 Refinement of the crystal structure of bis(glycolato)cpper(II),
 Cu(C2H3O3)2
;
_journal_issue 3
_journal_name_full 'Zeitschrift f\"ur Kristallographie - New Crystal Structures'
_journal_page_first 481
_journal_volume 225
_journal_year 2010
_chemical_formula_moiety 'C4 H6 Cu O6'
_chemical_formula_sum 'C4 H6 Cu O6'
_chemical_formula_weight 213.63
_space_group_IT_number 14
_symmetry_cell_setting monoclinic
_symmetry_space_group_name_Hall '-P 2yn'
_symmetry_space_group_name_H-M 'P 1 21/n 1'
_atom_sites_solution_hydrogens geom
_atom_sites_solution_primary direct
_atom_sites_solution_secondary difmap
_audit_creation_method SHELXL-97
_cell_angle_alpha 90.00
_cell_angle_beta 106.841(2)
_cell_angle_gamma 90.00
_cell_formula_units_Z 2
_cell_length_a 5.1095(9)
_cell_length_b 8.6769(15)
_cell_length_c 7.7460(13)
_cell_measurement_reflns_used 1056
_cell_measurement_temperature 293(2)
_cell_measurement_theta_max 28.13
_cell_measurement_theta_min 3.61
_cell_volume 328.69(10)
_computing_cell_refinement 'Bruker apex II'
_computing_data_collection 'Bruker apex II'
_computing_data_reduction 'Bruker SAINT'
_computing_molecular_graphics 'Bruker SHELXTL'
_computing_publication_material 'Bruker SHELXTL'
_computing_structure_refinement 'SHELXL-97 (Sheldrick, 1997)'
_computing_structure_solution 'SHELXS-97 (Sheldrick, 1990)'
_diffrn_ambient_temperature 293(2)
_diffrn_measured_fraction_theta_full 0.992
_diffrn_measured_fraction_theta_max 0.992
_diffrn_measurement_device_type 'CCD area detector'
_diffrn_measurement_method 'phi and omega scans'
_diffrn_radiation_monochromator graphite
_diffrn_radiation_source 'fine-focus sealed tube'
_diffrn_radiation_type MoK\a
_diffrn_radiation_wavelength 0.71073
_diffrn_reflns_av_R_equivalents 0.0289
_diffrn_reflns_av_sigmaI/netI 0.0336
_diffrn_reflns_limit_h_max 6
_diffrn_reflns_limit_h_min -3
_diffrn_reflns_limit_k_max 10
_diffrn_reflns_limit_k_min -11
_diffrn_reflns_limit_l_max 9
_diffrn_reflns_limit_l_min -10
_diffrn_reflns_number 1978
_diffrn_reflns_theta_full 27.47
_diffrn_reflns_theta_max 27.47
_diffrn_reflns_theta_min 3.61
_exptl_absorpt_coefficient_mu 3.301
_exptl_absorpt_correction_T_max 1.0000
_exptl_absorpt_correction_T_min 0.4302
_exptl_absorpt_correction_type multi-scan
_exptl_absorpt_process_details sadabs
_exptl_crystal_colour blue
_exptl_crystal_density_diffrn 2.159
_exptl_crystal_density_method 'not measured'
_exptl_crystal_description block
_exptl_crystal_F_000 214
_exptl_crystal_size_max 0.20
_exptl_crystal_size_mid 0.16
_exptl_crystal_size_min 0.14
_refine_diff_density_max 0.348
_refine_diff_density_min -0.464
_refine_diff_density_rms 0.094
_refine_ls_extinction_coef 0.076(7)
_refine_ls_extinction_expression Fc^*^=kFc[1+0.001xFc^2^\l^3^/sin(2\q)]^-1/4^
_refine_ls_extinction_method SHELXL
_refine_ls_goodness_of_fit_ref 1.137
_refine_ls_hydrogen_treatment mixed
_refine_ls_matrix_type full
_refine_ls_number_parameters 62
_refine_ls_number_reflns 747
_refine_ls_number_restraints 0
_refine_ls_restrained_S_all 1.137
_refine_ls_R_factor_all 0.0312
_refine_ls_R_factor_gt 0.0258
_refine_ls_shift/su_max 0.004
_refine_ls_shift/su_mean 0.001
_refine_ls_structure_factor_coef Fsqd
_refine_ls_weighting_details 'calc w=1/[\s^2^(Fo^2^)+(0.0316P)^2^+0.0893P] where P=(Fo^2^+2Fc^2^)/3'
_refine_ls_weighting_scheme calc
_refine_ls_wR_factor_gt 0.0679
_refine_ls_wR_factor_ref 0.0701
_reflns_number_gt 648
_reflns_number_total 747
_reflns_threshold_expression >2sigma(I)
_cod_data_source_file 1267-3025.cff
_cod_data_source_block 091204a
_cod_depositor_comments
;
The following automatic conversions were performed:
'_symmetry_cell_setting' value 'Monoclinic' changed to 'monoclinic'
according to '/home/saulius/struct/CIF-dictionaries/cif_core.dic'
dictionary named 'cif_core.dic' version 2.4.1 from 2010-06-29.

Automatic conversion script
Id: cif_fix_enum 1555 2011-01-17 13:19:09Z saulius 
;
_cod_original_sg_symbol_H-M P2(1)/n
_cod_database_code 8102737

loop_
_symmetry_equiv_pos_as_xyz
'x, y, z'
'-x+1/2, y+1/2, -z+1/2'
'-x, -y, -z'
'x-1/2, -y-1/2, z-1/2'

loop_
_atom_site_label
_atom_site_type_symbol
_atom_site_fract_x
_atom_site_fract_y
_atom_site_fract_z
_atom_site_U_iso_or_equiv
_atom_site_adp_type
_atom_site_occupancy
_atom_site_symmetry_multiplicity
_atom_site_calc_flag
_atom_site_refinement_flags
_atom_site_disorder_assembly
_atom_site_disorder_group
Cu1 Cu 1.0000 1.0000 1.0000 0.0243(2) Uani 1 2 d S . .
O1 O 1.0471(4) 0.83926(18) 0.8414(2) 0.0278(4) Uani 1 1 d . . .
O2 O 0.7586(4) 0.85264(18) 1.0623(2) 0.0280(4) Uani 1 1 d . . .
H2 H 0.649(6) 0.865(3) 1.109(4) 0.034 Uiso 1 1 d . . .
O3 O 0.9110(4) 0.60527(19) 0.7422(2) 0.0308(4) Uani 1 1 d . . .
C1 C 0.9079(5) 0.7185(2) 0.8404(3) 0.0218(5) Uani 1 1 d . . .
C2 C 0.7336(6) 0.7102(3) 0.9684(4) 0.0288(6) Uani 1 1 d . . .
H2A H 0.560(6) 0.684(3) 0.905(4) 0.035 Uiso 1 1 d . . .
H2B H 0.789(6) 0.631(3) 1.052(4) 0.035 Uiso 1 1 d . . .

loop_
_atom_site_aniso_label
_atom_site_aniso_U_11
_atom_site_aniso_U_22
_atom_site_aniso_U_33
_atom_site_aniso_U_23
_atom_site_aniso_U_13
_atom_site_aniso_U_12
Cu1 0.0322(3) 0.0185(3) 0.0315(3) -0.00331(14) 0.0239(2) -0.00322(15)
O1 0.0359(10) 0.0233(8) 0.0340(9) -0.0055(7) 0.0255(8) -0.0046(7)
O2 0.0366(11) 0.0228(8) 0.0364(10) -0.0065(7) 0.0291(9) -0.0059(7)
O3 0.0367(10) 0.0289(9) 0.0351(9) -0.0111(7) 0.0237(8) -0.0073(7)
C1 0.0224(11) 0.0244(11) 0.0221(11) -0.0008(8) 0.0120(9) 0.0026(9)
C2 0.0355(14) 0.0284(12) 0.0314(13) -0.0077(10) 0.0238(12) -0.0077(11)

loop_
_atom_type_symbol
_atom_type_description
_atom_type_scat_dispersion_real
_atom_type_scat_dispersion_imag
_atom_type_scat_source
C C 0.0033 0.0016 'International Tables Vol C Tables 4.2.6.8 and 6.1.1.4'
H H 0.0000 0.0000 'International Tables Vol C Tables 4.2.6.8 and 6.1.1.4'
O O 0.0106 0.0060 'International Tables Vol C Tables 4.2.6.8 and 6.1.1.4'
Cu Cu 0.3201 1.2651 'International Tables Vol C Tables 4.2.6.8 and 6.1.1.4'

loop_
_geom_angle_atom_site_label_1
_geom_angle_atom_site_label_2
_geom_angle_atom_site_label_3
_geom_angle
_geom_angle_site_symmetry_1
_geom_angle_site_symmetry_3
_geom_angle_publ_flag
O1 Cu1 O1 180.000(1) . 3_777 ?
O1 Cu1 O2 96.52(7) . 3_777 ?
O1 Cu1 O2 83.48(7) 3_777 3_777 ?
O1 Cu1 O2 83.48(7) . . ?
O1 Cu1 O2 96.52(7) 3_777 . ?
O2 Cu1 O2 180.0 3_777 . ?
C1 O1 Cu1 115.56(14) . . ?
C2 O2 Cu1 114.63(14) . . ?
C2 O2 H2 114(2) . . ?
Cu1 O2 H2 130(2) . . ?
O3 C1 O1 123.4(2) . . ?
O3 C1 C2 118.4(2) . . ?
O1 C1 C2 118.12(19) . . ?
O2 C2 C1 108.15(19) . . ?
O2 C2 H2A 114.9(18) . . ?
C1 C2 H2A 109.2(19) . . ?
O2 C2 H2B 109.0(16) . . ?
C1 C2 H2B 111.7(19) . . ?
H2A C2 H2B 104(2) . . ?

loop_
_geom_bond_atom_site_label_1
_geom_bond_atom_site_label_2
_geom_bond_distance
_geom_bond_site_symmetry_2
_geom_bond_publ_flag
Cu1 O1 1.9193(15) . ?
Cu1 O1 1.9193(15) 3_777 ?
Cu1 O2 1.9323(16) 3_777 ?
Cu1 O2 1.9323(16) . ?
O1 C1 1.265(3) . ?
O2 C2 1.421(3) . ?
O2 H2 0.76(3) . ?
O3 C1 1.245(3) . ?
C1 C2 1.514(3) . ?
C2 H2A 0.91(3) . ?
C2 H2B 0.93(3) . ?

loop_
_geom_hbond_atom_site_label_D
_geom_hbond_atom_site_label_H
_geom_hbond_atom_site_label_A
_geom_hbond_distance_DH
_geom_hbond_distance_HA
_geom_hbond_distance_DA
_geom_hbond_angle_DHA
_geom_hbond_site_symmetry_A
O2 H2 O1 0.76(3) 2.68(3) 3.157(2) 123(2) 4_576
O2 H2 O3 0.76(3) 1.83(3) 2.582(2) 175(3) 4_576

loop_
_geom_torsion_atom_site_label_1
_geom_torsion_atom_site_label_2
_geom_torsion_atom_site_label_3
_geom_torsion_atom_site_label_4
_geom_torsion
_geom_torsion_site_symmetry_1
_geom_torsion_site_symmetry_2
_geom_torsion_site_symmetry_3
_geom_torsion_site_symmetry_4
_geom_torsion_publ_flag
O1 Cu1 O1 C1 -162(100) 3_777 . . . ?
O2 Cu1 O1 C1 -178.11(17) 3_777 . . . ?
O2 Cu1 O1 C1 1.89(17) . . . . ?
O1 Cu1 O2 C2 -0.37(19) . . . . ?
O1 Cu1 O2 C2 179.63(19) 3_777 . . . ?
O2 Cu1 O2 C2 146(100) 3_777 . . . ?
Cu1 O1 C1 O3 178.44(18) . . . . ?
Cu1 O1 C1 C2 -3.0(3) . . . . ?
Cu1 O2 C2 C1 -0.9(3) . . . . ?
O3 C1 C2 O2 -178.8(2) . . . . ?
O1 C1 C2 O2 2.5(3) . . . . ?
